data_7038206
loop_
_publ_author_name
'Yusuf, Mayyadah'
'Liu, Kanglei'
'Guo, Fang'
'Lalancette, Roger A.'
'J\"akle, Frieder'

_publ_section_title
;
 Luminescent organoboron ladder compounds via directed electrophilic
 aromatic C-H borylation.
;
_journal_issue 11
_journal_name_full 'Dalton transactions (Cambridge, England : 2003)'
_journal_page_first 4580
_journal_page_last 4587
_journal_paper_doi 10.1039/c5dt05077d
_journal_volume 45
_journal_year 2016
_chemical_formula_moiety 'C61 H42 B2 F20 N2'
_chemical_formula_sum 'C61 H42 B2 F20 N2'
_chemical_formula_weight 1204.58
_space_group_crystal_system monoclinic
_space_group_IT_number 15
_space_group_name_Hall '-I 2ya'
_space_group_name_H-M_alt 'I 1 2/a 1'
_symmetry_space_group_name_Hall '-I 2ya'
_symmetry_space_group_name_H-M 'I 1 2/a 1'
_atom_sites_solution_hydrogens mixed
_atom_sites_solution_primary direct
_atom_sites_solution_secondary difmap
_audit_creation_method SHELXL-2014/6
_audit_update_record
;
2015-11-11 deposited with the CCDC.
2016-01-29 downloaded from the CCDC.
;
_cell_angle_alpha 90
_cell_angle_beta 102.414(2)
_cell_angle_gamma 90
_cell_formula_units_Z 4
_cell_length_a 17.8626(6)
_cell_length_b 9.9345(3)
_cell_length_c 30.455(1)
_cell_measurement_reflns_used 9875
_cell_measurement_temperature 100(2)
_cell_measurement_theta_max 70.22
_cell_measurement_theta_min 2.97
_cell_volume 5278.1(3)
_computing_cell_refinement 'Bruker SAINT'
_computing_data_collection 'Bruker APEX2'
_computing_data_reduction 'Bruker SAINT'
_computing_molecular_graphics 'Bruker SHELXTL'
_computing_publication_material 'Bruker SHELXTL'
_computing_structure_refinement 'SHELXL-2014 (Sheldrick 2014)'
_computing_structure_solution 'SHELXS-97 (Sheldrick 2008)'
_diffrn_ambient_temperature 100(2)
_diffrn_measured_fraction_theta_full 0.928
_diffrn_measured_fraction_theta_max 0.901
_diffrn_measurement_device_type 'Bruker APEX-II CCD'
_diffrn_measurement_method '\f and \w scans'
_diffrn_radiation_type CuK\a
_diffrn_radiation_wavelength 1.54178
_diffrn_reflns_av_R_equivalents 0.0317
_diffrn_reflns_av_unetI/netI 0.0270
_diffrn_reflns_Laue_measured_fraction_full 0.928
_diffrn_reflns_Laue_measured_fraction_max 0.901
_diffrn_reflns_limit_h_max 21
_diffrn_reflns_limit_h_min -21
_diffrn_reflns_limit_k_max 11
_diffrn_reflns_limit_k_min -12
_diffrn_reflns_limit_l_max 36
_diffrn_reflns_limit_l_min -36
_diffrn_reflns_number 22253
_diffrn_reflns_point_group_measured_fraction_full 0.928
_diffrn_reflns_point_group_measured_fraction_max 0.901
_diffrn_reflns_theta_full 67.679
_diffrn_reflns_theta_max 70.488
_diffrn_reflns_theta_min 2.971
_diffrn_source 'fine-focus sealed tube'
_exptl_absorpt_coefficient_mu 1.205
_exptl_absorpt_correction_T_max 0.817
_exptl_absorpt_correction_T_min 0.735
_exptl_absorpt_correction_type numerical
_exptl_absorpt_process_details 'SADABS (Sheldrick, 2008a)'
_exptl_crystal_colour yellow
_exptl_crystal_density_diffrn 1.516
_exptl_crystal_description block
_exptl_crystal_F_000 2448
_exptl_crystal_recrystallization_method 'Re-crystallisation from solvent: diethyl ether, acetonitrile'
_exptl_crystal_size_max 0.272
_exptl_crystal_size_mid 0.180
_exptl_crystal_size_min 0.175
_refine_diff_density_max 0.476
_refine_diff_density_min -0.270
_refine_diff_density_rms 0.054
_refine_ls_extinction_method none
_refine_ls_goodness_of_fit_ref 1.077
_refine_ls_hydrogen_treatment constr
_refine_ls_matrix_type full
_refine_ls_number_parameters 414
_refine_ls_number_reflns 4553
_refine_ls_number_restraints 0
_refine_ls_restrained_S_all 1.077
_refine_ls_R_factor_all 0.0624
_refine_ls_R_factor_gt 0.0525
_refine_ls_shift/su_max 0.000
_refine_ls_shift/su_mean 0.000
_refine_ls_structure_factor_coef Fsqd
_refine_ls_weighting_details 'w=1/[\s^2^(Fo^2^)+(0.0724P)^2^+8.1269P] where P=(Fo^2^+2Fc^2^)/3'
_refine_ls_weighting_scheme calc
_refine_ls_wR_factor_gt 0.1372
_refine_ls_wR_factor_ref 0.1445
_reflns_Friedel_coverage 0.000
_reflns_number_gt 3738
_reflns_number_total 4553
_reflns_threshold_expression 'I > 2\s(I)'
_cod_data_source_file c5dt05077d2.cif
_cod_data_source_block 080514RAL_MY_PFPH_0m_a
_cod_depositor_comments 'Adding full bibliography for 7038205--7038206.cif.'
_cod_original_cell_volume 5278.0(3)
_cod_database_code 7038206
_shelx_space_group_comment
;
The symmetry employed for this shelxl refinement is uniquely defined
by the following loop, which should always be used as a source of
symmetry information in preference to the above space-group names.
They are only intended as comments.
;
_shelx_estimated_absorpt_t_min 0.735
_shelx_estimated_absorpt_t_max 0.817
_exptl_absorpt_special_details 'crystal mounted on a Cryoloop using Paratone-N'

loop_
_space_group_symop_operation_xyz
'x, y, z'
'-x+1/2, y, -z'
'x+1/2, y+1/2, z+1/2'
'-x+1, y+1/2, -z+1/2'
'-x, -y, -z'
'x-1/2, -y, z'
'-x+1/2, -y+1/2, -z+1/2'
'x, -y+1/2, z+1/2'

loop_
_atom_site_label
_atom_site_type_symbol
_atom_site_fract_x
_atom_site_fract_y
_atom_site_fract_z
_atom_site_U_iso_or_equiv
_atom_site_adp_type
_atom_site_occupancy
_atom_site_site_symmetry_order
_atom_site_calc_flag
_atom_site_refinement_flags_posn
_atom_site_refinement_flags_adp
_atom_site_refinement_flags_occupancy
F1 F 0.32516(8) -0.13857(15) -0.06773(5) 0.0398(4) Uani 1 1 d . . .
F2 F 0.45360(10) -0.23798(18) -0.01715(6) 0.0567(5) Uani 1 1 d . . .
F3 F 0.59218(9) -0.1354(2) -0.02212(5) 0.0561(5) Uani 1 1 d . . .
F4 F 0.60027(8) 0.06896(19) -0.08041(5) 0.0503(4) Uani 1 1 d . . .
F5 F 0.47472(7) 0.16720(16) -0.13243(5) 0.0397(4) Uani 1 1 d . . .
F6 F 0.31335(8) -0.20892(15) -0.15592(6) 0.0428(4) Uani 1 1 d . . .
F7 F 0.19036(9) -0.35321(16) -0.19107(6) 0.0552(5) Uani 1 1 d . . .
F8 F 0.04880(9) -0.23915(17) -0.21090(6) 0.0496(4) Uani 1 1 d . . .
F9 F 0.03362(7) 0.02854(17) -0.19374(5) 0.0438(4) Uani 1 1 d . . .
F10 F 0.15503(7) 0.17392(14) -0.15667(5) 0.0330(3) Uani 1 1 d . . .
N1 N 0.32425(10) 0.2023(2) -0.16325(6) 0.0251(4) Uani 1 1 d . . .
C1 C 0.28956(11) 0.1875(2) -0.09043(7) 0.0243(5) Uani 1 1 d . . .
C2 C 0.27022(11) 0.1606(2) -0.04942(7) 0.0239(5) Uani 1 1 d . . .
H2 H 0.2642 0.0706 -0.0402 0.029 Uiso 1 1 calc R U .
C3 C 0.25985(11) 0.2684(2) -0.02223(7) 0.0243(5) Uani 1 1 d . . .
C4 C 0.26722(13) 0.4031(2) -0.03512(8) 0.0275(5) Uani 1 1 d . . .
C5 C 0.28643(13) 0.4312(2) -0.07581(8) 0.0293(5) Uani 1 1 d . . .
H5 H 0.2919 0.5213 -0.0851 0.035 Uiso 1 1 calc R U .
C6 C 0.29742(12) 0.3224(2) -0.10272(7) 0.0258(5) Uani 1 1 d . . .
C7 C 0.31637(12) 0.3285(2) -0.14712(8) 0.0274(5) Uani 1 1 d . . .
C8 C 0.32640(14) 0.4413(3) -0.17195(8) 0.0330(5) Uani 1 1 d . . .
H8 H 0.3210 0.5291 -0.1607 0.040 Uiso 1 1 calc R U .
C9 C 0.34447(14) 0.4234(3) -0.21341(8) 0.0352(6) Uani 1 1 d . . .
H9 H 0.3512 0.4994 -0.2311 0.042 Uiso 1 1 calc R U .
C10 C 0.35286(13) 0.2947(3) -0.22924(8) 0.0328(6) Uani 1 1 d . . .
H10 H 0.3655 0.2829 -0.2577 0.039 Uiso 1 1 calc R U .
C11 C 0.34298(12) 0.1835(3) -0.20390(7) 0.0278(5) Uani 1 1 d . . .
C12 C 0.35306(13) 0.0435(3) -0.21926(8) 0.0316(5) Uani 1 1 d . . .
H12A H 0.3813 -0.0097 -0.1940 0.047 Uiso 1 1 calc R U .
H12B H 0.3819 0.0455 -0.2432 0.047 Uiso 1 1 calc R U .
H12C H 0.3027 0.0027 -0.2307 0.047 Uiso 1 1 calc R U .
C13 C 0.39303(12) 0.0160(2) -0.10360(7) 0.0259(5) Uani 1 1 d . . .
C14 C 0.46522(13) 0.0651(3) -0.10477(8) 0.0301(5) Uani 1 1 d . . .
C15 C 0.53194(13) 0.0160(3) -0.07802(8) 0.0353(6) Uani 1 1 d . . .
C16 C 0.52845(14) -0.0864(3) -0.04844(9) 0.0395(6) Uani 1 1 d . . .
C17 C 0.45774(15) -0.1383(3) -0.04601(9) 0.0388(6) Uani 1 1 d . . .
C18 C 0.39264(13) -0.0858(3) -0.07299(8) 0.0314(5) Uani 1 1 d . . .
C19 C 0.24031(12) -0.0103(2) -0.15238(7) 0.0251(5) Uani 1 1 d . . .
C20 C 0.24484(13) -0.1446(3) -0.16282(9) 0.0332(6) Uani 1 1 d . . .
C21 C 0.18189(15) -0.2224(3) -0.18192(9) 0.0379(6) Uani 1 1 d . . .
C22 C 0.11011(14) -0.1650(3) -0.19214(8) 0.0368(6) Uani 1 1 d . . .
C23 C 0.10277(13) -0.0314(3) -0.18334(8) 0.0321(6) Uani 1 1 d . . .
C24 C 0.16724(13) 0.0424(2) -0.16367(7) 0.0279(5) Uani 1 1 d . . .
C25 C 0.2500 0.5000(3) 0.0000 0.0313(7) Uani 1 2 d S T P
C26 C 0.31967(17) 0.5900(3) 0.01990(9) 0.0447(7) Uani 1 1 d . . .
H26A H 0.3259 0.6568 -0.0032 0.054 Uiso 1 1 calc R U .
H26B H 0.3079 0.6404 0.0456 0.054 Uiso 1 1 calc R U .
C27 C 0.39590(19) 0.5179(4) 0.03583(11) 0.0715(12) Uani 1 1 d . . .
H27A H 0.4151 0.4999 0.0088 0.086 Uiso 0.5095 1 d . U P
H27B H 0.3837 0.4303 0.0461 0.086 Uiso 0.5095 1 d . U P
H27C H 0.4378 0.5770 0.0342 0.086 Uiso 0.4905 1 d . U P
H27D H 0.3991 0.4420 0.0160 0.086 Uiso 0.4905 1 d . U P
C28 C 0.4611(4) 0.5641(6) 0.06904(18) 0.0523(18) Uani 0.509(5) 1 d . . P
H28A H 0.4686 0.6613 0.0643 0.063 Uiso 0.509(5) 1 calc R U P
H28B H 0.5075 0.5164 0.0644 0.063 Uiso 0.509(5) 1 calc R U P
C28A C 0.4045(3) 0.4670(6) 0.08294(19) 0.0410(15) Uani 0.491(5) 1 d . . P
H28C H 0.3769 0.3806 0.0829 0.049 Uiso 0.491(5) 1 calc R U P
H28D H 0.3826 0.5327 0.1012 0.049 Uiso 0.491(5) 1 calc R U P
C29 C 0.4537(4) 0.5431(7) 0.1159(2) 0.0588(19) Uani 0.509(5) 1 d . . P
H29A H 0.4001 0.5621 0.1179 0.071 Uiso 0.509(5) 1 calc R U P
H29B H 0.4869 0.6089 0.1354 0.071 Uiso 0.509(5) 1 calc R U P
C29A C 0.4911(3) 0.4467(7) 0.10322(19) 0.0416(16) Uani 0.491(5) 1 d . . P
H29C H 0.5154 0.5348 0.1124 0.050 Uiso 0.491(5) 1 calc R U P
H29D H 0.5163 0.4073 0.0802 0.050 Uiso 0.491(5) 1 calc R U P
C30 C 0.4748(6) 0.4015(8) 0.1342(3) 0.061(2) Uani 0.509(5) 1 d . . P
H30A H 0.4397 0.3339 0.1169 0.073 Uiso 0.509(5) 1 calc R U P
H30B H 0.5280 0.3789 0.1322 0.073 Uiso 0.509(5) 1 calc R U P
C30A C 0.5021(3) 0.3516(7) 0.1446(2) 0.0354(15) Uani 0.491(5) 1 d . . P
H30C H 0.4788 0.2633 0.1347 0.042 Uiso 0.491(5) 1 calc R U P
H30D H 0.5576 0.3371 0.1562 0.042 Uiso 0.491(5) 1 calc R U P
C31 C 0.46730(19) 0.4034(4) 0.18264(11) 0.0578(8) Uani 1 1 d . . .
H31D H 0.4954 0.4807 0.1980 0.087 Uiso 0.5002 1 calc R U P
H31E H 0.4886 0.3201 0.1975 0.087 Uiso 0.5002 1 calc R U P
H31F H 0.4131 0.4107 0.1838 0.087 Uiso 0.5002 1 calc R U P
H31A H 0.4360 0.3269 0.1882 0.087 Uiso 0.4998 1 calc R U P
H31B H 0.4428 0.4876 0.1887 0.087 Uiso 0.4998 1 calc R U P
H31C H 0.5183 0.3970 0.2024 0.087 Uiso 0.4998 1 calc R U P
B1 B 0.31127(14) 0.0888(3) -0.12782(9) 0.0259(6) Uani 1 1 d . . .

loop_
_atom_site_aniso_label
_atom_site_aniso_U_11
_atom_site_aniso_U_22
_atom_site_aniso_U_33
_atom_site_aniso_U_23
_atom_site_aniso_U_13
_atom_site_aniso_U_12
F1 0.0408(8) 0.0385(9) 0.0439(9) 0.0131(7) 0.0173(7) 0.0008(6)
F2 0.0636(10) 0.0564(11) 0.0515(10) 0.0299(9) 0.0157(8) 0.0158(9)
F3 0.0432(9) 0.0793(13) 0.0423(9) 0.0139(9) 0.0015(7) 0.0264(8)
F4 0.0256(7) 0.0807(13) 0.0445(9) 0.0074(9) 0.0071(6) 0.0024(7)
F5 0.0283(7) 0.0536(10) 0.0376(8) 0.0140(7) 0.0082(6) -0.0041(6)
F6 0.0380(8) 0.0336(8) 0.0572(10) -0.0095(7) 0.0109(7) 0.0053(6)
F7 0.0566(10) 0.0347(9) 0.0731(12) -0.0187(9) 0.0117(9) -0.0072(7)
F8 0.0441(8) 0.0539(10) 0.0495(10) -0.0106(8) 0.0076(7) -0.0193(7)
F9 0.0260(7) 0.0572(10) 0.0468(9) -0.0009(8) 0.0050(6) -0.0011(6)
F10 0.0301(7) 0.0333(8) 0.0352(8) -0.0027(6) 0.0063(6) 0.0050(6)
N1 0.0227(8) 0.0308(11) 0.0221(9) 0.0018(8) 0.0058(7) 0.0005(7)
C1 0.0222(10) 0.0269(12) 0.0239(11) 0.0013(10) 0.0049(8) 0.0014(9)
C2 0.0246(10) 0.0241(12) 0.0240(11) 0.0037(9) 0.0076(8) 0.0007(8)
C3 0.0241(10) 0.0266(12) 0.0222(11) 0.0005(10) 0.0052(8) 0.0002(9)
C4 0.0329(11) 0.0251(12) 0.0239(11) 0.0010(10) 0.0046(9) 0.0001(9)
C5 0.0385(12) 0.0225(12) 0.0264(12) 0.0040(10) 0.0058(10) -0.0001(10)
C6 0.0275(11) 0.0284(12) 0.0220(11) 0.0032(10) 0.0062(9) 0.0000(9)
C7 0.0264(11) 0.0315(13) 0.0242(11) 0.0039(10) 0.0049(9) -0.0007(9)
C8 0.0404(13) 0.0300(13) 0.0290(12) 0.0051(11) 0.0081(10) -0.0014(10)
C9 0.0401(13) 0.0383(15) 0.0280(12) 0.0107(11) 0.0091(10) -0.0033(11)
C10 0.0316(11) 0.0459(16) 0.0223(11) 0.0053(11) 0.0090(9) -0.0003(10)
C11 0.0208(10) 0.0393(14) 0.0232(11) 0.0012(10) 0.0046(9) 0.0004(9)
C12 0.0319(11) 0.0423(15) 0.0231(11) 0.0005(11) 0.0112(9) 0.0024(10)
C13 0.0305(11) 0.0290(12) 0.0205(11) -0.0029(10) 0.0106(9) -0.0002(9)
C14 0.0315(11) 0.0399(14) 0.0207(11) 0.0019(10) 0.0094(9) 0.0037(10)
C15 0.0268(11) 0.0507(17) 0.0298(13) -0.0022(12) 0.0094(10) 0.0052(11)
C16 0.0345(13) 0.0533(17) 0.0296(13) 0.0026(12) 0.0048(10) 0.0181(12)
C17 0.0489(15) 0.0394(15) 0.0300(13) 0.0105(12) 0.0128(11) 0.0132(12)
C18 0.0329(12) 0.0317(13) 0.0321(13) 0.0017(11) 0.0127(10) 0.0043(10)
C19 0.0292(11) 0.0287(12) 0.0200(10) -0.0002(9) 0.0112(9) 0.0002(9)
C20 0.0315(12) 0.0365(14) 0.0336(13) -0.0030(11) 0.0117(10) 0.0015(10)
C21 0.0455(14) 0.0310(14) 0.0395(14) -0.0079(12) 0.0140(12) -0.0053(11)
C22 0.0339(12) 0.0471(16) 0.0298(13) -0.0066(12) 0.0080(10) -0.0143(11)
C23 0.0262(11) 0.0444(15) 0.0272(12) 0.0005(11) 0.0090(9) -0.0024(10)
C24 0.0341(12) 0.0299(13) 0.0224(11) -0.0012(10) 0.0119(9) -0.0022(10)
C25 0.0464(19) 0.0234(17) 0.0239(16) 0.000 0.0072(14) 0.000
C26 0.0711(19) 0.0388(16) 0.0245(12) -0.0016(12) 0.0104(13) -0.0197(14)
C27 0.0520(18) 0.110(3) 0.0452(18) 0.026(2) -0.0059(15) -0.0295(19)
C28 0.073(4) 0.044(4) 0.032(3) 0.003(3) -0.006(3) -0.030(3)
C28A 0.042(3) 0.036(3) 0.044(3) -0.002(3) 0.006(2) -0.005(2)
C29 0.066(4) 0.059(4) 0.047(4) -0.001(3) 0.003(3) -0.018(3)
C29A 0.043(3) 0.049(4) 0.032(3) -0.010(3) 0.006(2) 0.012(3)
C30 0.073(6) 0.043(5) 0.050(4) 0.018(4) -0.021(4) -0.016(4)
C30A 0.032(3) 0.030(4) 0.043(4) -0.001(3) 0.005(3) -0.002(2)
C31 0.0554(18) 0.059(2) 0.058(2) -0.0127(17) 0.0096(15) -0.0021(15)
B1 0.0259(12) 0.0302(15) 0.0238(12) 0.0028(11) 0.0100(10) 0.0008(10)

loop_
_atom_type_symbol
_atom_type_description
_atom_type_scat_dispersion_real
_atom_type_scat_dispersion_imag
_atom_type_scat_source
C C 0.0181 0.0091 'International Tables Vol C Tables 4.2.6.8 and 6.1.1.4'
H H 0.0000 0.0000 'International Tables Vol C Tables 4.2.6.8 and 6.1.1.4'
B B 0.0090 0.0039 'International Tables Vol C Tables 4.2.6.8 and 6.1.1.4'
N N 0.0311 0.0180 'International Tables Vol C Tables 4.2.6.8 and 6.1.1.4'
F F 0.0727 0.0534 'International Tables Vol C Tables 4.2.6.8 and 6.1.1.4'

loop_
_geom_angle_atom_site_label_1
_geom_angle_atom_site_label_2
_geom_angle_atom_site_label_3
_geom_angle
_geom_angle_site_symmetry_1
_geom_angle_site_symmetry_3
C11 N1 C7 121.2(2) . .
C11 N1 B1 127.6(2) . .
C7 N1 B1 111.16(18) . .
C2 C1 C6 118.7(2) . .
C2 C1 B1 131.4(2) . .
C6 C1 B1 109.81(19) . .
C3 C2 C1 118.5(2) . .
C3 C2 H2 120.7 . .
C1 C2 H2 120.7 . .
C2 C3 C4 122.2(2) . .
C2 C3 C3 129.60(13) . 2
C4 C3 C3 108.17(13) . 2
C5 C4 C3 119.9(2) . .
C5 C4 C25 129.0(2) . .
C3 C4 C25 111.2(2) . .
C4 C5 C6 117.5(2) . .
C4 C5 H5 121.2 . .
C6 C5 H5 121.2 . .
C5 C6 C1 123.2(2) . .
C5 C6 C7 126.9(2) . .
C1 C6 C7 109.9(2) . .
N1 C7 C8 120.8(2) . .
N1 C7 C6 110.9(2) . .
C8 C7 C6 128.3(2) . .
C9 C8 C7 118.6(2) . .
C9 C8 H8 120.7 . .
C7 C8 H8 120.7 . .
C8 C9 C10 120.1(2) . .
C8 C9 H9 120.0 . .
C10 C9 H9 120.0 . .
C11 C10 C9 120.5(2) . .
C11 C10 H10 119.7 . .
C9 C10 H10 119.7 . .
N1 C11 C10 118.9(2) . .
N1 C11 C12 118.9(2) . .
C10 C11 C12 122.2(2) . .
C11 C12 H12A 109.5 . .
C11 C12 H12B 109.5 . .
H12A C12 H12B 109.5 . .
C11 C12 H12C 109.5 . .
H12A C12 H12C 109.5 . .
H12B C12 H12C 109.5 . .
C18 C13 C14 114.6(2) . .
C18 C13 B1 119.38(19) . .
C14 C13 B1 124.9(2) . .
F5 C14 C15 115.1(2) . .
F5 C14 C13 121.5(2) . .
C15 C14 C13 123.4(2) . .
F4 C15 C16 119.8(2) . .
F4 C15 C14 120.5(2) . .
C16 C15 C14 119.7(2) . .
F3 C16 C15 120.8(2) . .
F3 C16 C17 120.2(3) . .
C15 C16 C17 119.0(2) . .
F2 C17 C18 121.0(2) . .
F2 C17 C16 119.5(2) . .
C18 C17 C16 119.5(2) . .
F1 C18 C17 116.3(2) . .
F1 C18 C13 119.9(2) . .
C17 C18 C13 123.8(2) . .
C20 C19 C24 114.2(2) . .
C20 C19 B1 127.2(2) . .
C24 C19 B1 118.7(2) . .
F6 C20 C19 121.1(2) . .
F6 C20 C21 115.2(2) . .
C19 C20 C21 123.7(2) . .
F7 C21 C22 119.7(2) . .
F7 C21 C20 120.6(2) . .
C22 C21 C20 119.7(2) . .
F8 C22 C23 120.9(2) . .
F8 C22 C21 120.3(2) . .
C23 C22 C21 118.9(2) . .
F9 C23 C22 120.4(2) . .
F9 C23 C24 120.1(2) . .
C22 C23 C24 119.5(2) . .
F10 C24 C19 120.3(2) . .
F10 C24 C23 115.6(2) . .
C19 C24 C23 124.1(2) . .
C4 C25 C4 101.3(3) . 2
C4 C25 C26 112.01(14) . .
C4 C25 C26 111.00(13) 2 .
C4 C25 C26 111.00(13) . 2
C4 C25 C26 112.01(14) 2 2
C26 C25 C26 109.4(3) . 2
C27 C26 C25 116.3(3) . .
C27 C26 H26A 108.2 . .
C25 C26 H26A 108.2 . .
C27 C26 H26B 108.2 . .
C25 C26 H26B 108.2 . .
H26A C26 H26B 107.4 . .
C28 C27 C28A 62.3(3) . .
C28 C27 C26 127.3(5) . .
C28A C27 C26 111.4(3) . .
C28 C27 H27A 105.8 . .
C28A C27 H27A 139.9 . .
C26 C27 H27A 105.7 . .
C28 C27 H27B 105.3 . .
C28A C27 H27B 50.9 . .
C26 C27 H27B 106.2 . .
H27A C27 H27B 104.7 . .
C28 C27 H27C 47.3 . .
C28A C27 H27C 109.6 . .
C26 C27 H27C 110.4 . .
H27A C27 H27C 69.4 . .
H27B C27 H27C 143.1 . .
C28 C27 H27D 122.3 . .
C28A C27 H27D 108.9 . .
C26 C27 H27D 109.5 . .
H27A C27 H27D 42.0 . .
H27B C27 H27D 63.3 . .
H27C C27 H27D 106.9 . .
C27 C28 C29 113.9(5) . .
C27 C28 H27C 41.7 . .
C29 C28 H27C 152.4 . .
C27 C28 H28A 108.8 . .
C29 C28 H28A 108.8 . .
H27C C28 H28A 76.8 . .
C27 C28 H28B 108.8 . .
C29 C28 H28B 108.8 . .
H27C C28 H28B 94.4 . .
H28A C28 H28B 107.7 . .
C27 C28A C29A 108.3(4) . .
C27 C28A H27B 40.1 . .
C29A C28A H27B 115.4 . .
C27 C28A H28C 110.0 . .
C29A C28A H28C 110.0 . .
H27B C28A H28C 70.8 . .
C27 C28A H28D 110.0 . .
C29A C28A H28D 110.0 . .
H27B C28A H28D 131.7 . .
H28C C28A H28D 108.4 . .
C28 C29 C30 114.5(7) . .
C28 C29 H29A 108.6 . .
C30 C29 H29A 108.6 . .
C28 C29 H29B 108.6 . .
C30 C29 H29B 108.6 . .
H29A C29 H29B 107.6 . .
C28A C29A C30A 110.0(5) . .
C28A C29A H29C 109.7 . .
C30A C29A H29C 109.7 . .
C28A C29A H29D 109.7 . .
C30A C29A H29D 109.7 . .
H29C C29A H29D 108.2 . .
C31 C30 C29 106.0(7) . .
C31 C30 H30A 110.5 . .
C29 C30 H30A 110.5 . .
C31 C30 H30B 110.5 . .
C29 C30 H30B 110.5 . .
H30A C30 H30B 108.7 . .
C31 C30A C29A 114.4(5) . .
C31 C30A H30C 108.7 . .
C29A C30A H30C 108.7 . .
C31 C30A H30D 108.7 . .
C29A C30A H30D 108.7 . .
H30C C30A H30D 107.6 . .
C30 C31 C30A 27.4(3) . .
C30 C31 H31D 109.5 . .
C30A C31 H31D 112.3 . .
C30 C31 H31E 109.5 . .
C30A C31 H31E 83.4 . .
H31D C31 H31E 109.5 . .
C30 C31 H31F 109.5 . .
C30A C31 H31F 128.5 . .
H31D C31 H31F 109.5 . .
H31E C31 H31F 109.5 . .
C30 C31 H31A 109.5 . .
C30A C31 H31A 102.2 . .
H31D C31 H31A 141.1 . .
H31E C31 H31A 56.3 . .
H31F C31 H31A 56.3 . .
C30 C31 H31B 109.5 . .
C30A C31 H31B 135.0 . .
H31D C31 H31B 56.3 . .
H31E C31 H31B 141.1 . .
H31F C31 H31B 56.3 . .
H31A C31 H31B 109.5 . .
C30 C31 H31C 109.5 . .
C30A C31 H31C 88.2 . .
H31D C31 H31C 56.3 . .
H31E C31 H31C 56.3 . .
H31F C31 H31C 141.1 . .
H31A C31 H31C 109.5 . .
H31B C31 H31C 109.5 . .
C1 B1 N1 97.94(18) . .
C1 B1 C19 113.87(17) . .
N1 B1 C19 108.71(17) . .
C1 B1 C13 105.93(18) . .
N1 B1 C13 111.36(17) . .
C19 B1 C13 117.4(2) . .

loop_
_geom_bond_atom_site_label_1
_geom_bond_atom_site_label_2
_geom_bond_distance
_geom_bond_site_symmetry_2
F1 C18 1.355(3) .
F2 C17 1.337(3) .
F3 C16 1.335(3) .
F4 C15 1.345(3) .
F5 C14 1.353(3) .
F6 C20 1.356(3) .
F7 C21 1.344(3) .
F8 C22 1.342(3) .
F9 C23 1.346(3) .
F10 C24 1.349(3) .
N1 C11 1.363(3) .
N1 C7 1.364(3) .
N1 B1 1.612(3) .
C1 C2 1.391(3) .
C1 C6 1.407(3) .
C1 B1 1.612(3) .
C2 C3 1.390(3) .
C2 H2 0.9500 .
C3 C4 1.409(3) .
C3 C3 1.470(4) 2
C4 C5 1.384(3) .
C4 C25 1.519(3) .
C5 C6 1.396(3) .
C5 H5 0.9500 .
C6 C7 1.464(3) .
C7 C8 1.385(3) .
C8 C9 1.380(3) .
C8 H8 0.9500 .
C9 C10 1.386(4) .
C9 H9 0.9500 .
C10 C11 1.381(3) .
C10 H10 0.9500 .
C11 C12 1.490(3) .
C12 H12A 0.9800 .
C12 H12B 0.9800 .
C12 H12C 0.9800 .
C13 C18 1.376(3) .
C13 C14 1.386(3) .
C13 B1 1.654(3) .
C14 C15 1.380(3) .
C15 C16 1.369(4) .
C16 C17 1.381(4) .
C17 C18 1.374(4) .
C19 C20 1.378(3) .
C19 C24 1.380(3) .
C19 B1 1.652(3) .
C20 C21 1.386(4) .
C21 C22 1.377(4) .
C22 C23 1.366(4) .
C23 C24 1.388(3) .
C25 C4 1.519(3) 2
C25 C26 1.546(3) .
C25 C26 1.546(3) 2
C26 C27 1.523(5) .
C26 H26A 0.9900 .
C26 H26B 0.9900 .
C27 C28 1.444(6) .
C27 C28A 1.498(6) .
C27 H27A 0.9739 .
C27 H27B 0.9653 .
C27 H27C 0.9610 .
C27 H27D 0.9753 .
C28 C29 1.477(8) .
C28 H27C 1.0611 .
C28 H28A 0.9900 .
C28 H28B 0.9900 .
C28A C29A 1.551(7) .
C28A H27B 1.1622 .
C28A H28C 0.9900 .
C28A H28D 0.9900 .
C29 C30 1.530(10) .
C29 H29A 0.9900 .
C29 H29B 0.9900 .
C29A C30A 1.553(9) .
C29A H29C 0.9900 .
C29A H29D 0.9900 .
C30 C31 1.510(9) .
C30 H30A 0.9900 .
C30 H30B 0.9900 .
C30A C31 1.518(7) .
C30A H30C 0.9900 .
C30A H30D 0.9900 .
C31 H31D 0.9800 .
C31 H31E 0.9800 .
C31 H31F 0.9800 .
C31 H31A 0.9800 .
C31 H31B 0.9800 .
C31 H31C 0.9800 .

loop_
_geom_torsion_atom_site_label_1
_geom_torsion_atom_site_label_2
_geom_torsion_atom_site_label_3
_geom_torsion_atom_site_label_4
_geom_torsion
_geom_torsion_site_symmetry_1
_geom_torsion_site_symmetry_4
C6 C1 C2 C3 -0.3(3) . .
B1 C1 C2 C3 175.1(2) . .
C1 C2 C3 C4 0.9(3) . .
C1 C2 C3 C3 -179.5(3) . 2
C2 C3 C4 C5 -0.9(3) . .
C3 C3 C4 C5 179.4(2) 2 .
C2 C3 C4 C25 177.86(17) . .
C3 C3 C4 C25 -1.8(3) 2 .
C3 C4 C5 C6 0.3(3) . .
C25 C4 C5 C6 -178.24(18) . .
C4 C5 C6 C1 0.3(3) . .
C4 C5 C6 C7 178.7(2) . .
C2 C1 C6 C5 -0.3(3) . .
B1 C1 C6 C5 -176.6(2) . .
C2 C1 C6 C7 -178.93(18) . .
B1 C1 C6 C7 4.8(2) . .
C11 N1 C7 C8 0.7(3) . .
B1 N1 C7 C8 179.0(2) . .
C11 N1 C7 C6 -179.05(18) . .
B1 N1 C7 C6 -0.8(2) . .
C5 C6 C7 N1 178.9(2) . .
C1 C6 C7 N1 -2.5(3) . .
C5 C6 C7 C8 -0.9(4) . .
C1 C6 C7 C8 177.7(2) . .
N1 C7 C8 C9 0.1(3) . .
C6 C7 C8 C9 179.8(2) . .
C7 C8 C9 C10 -0.5(4) . .
C8 C9 C10 C11 0.2(4) . .
C7 N1 C11 C10 -1.0(3) . .
B1 N1 C11 C10 -178.96(19) . .
C7 N1 C11 C12 178.24(19) . .
B1 N1 C11 C12 0.3(3) . .
C9 C10 C11 N1 0.5(3) . .
C9 C10 C11 C12 -178.7(2) . .
C18 C13 C14 F5 -178.5(2) . .
B1 C13 C14 F5 -11.0(4) . .
C18 C13 C14 C15 0.7(4) . .
B1 C13 C14 C15 168.2(2) . .
F5 C14 C15 F4 0.0(4) . .
C13 C14 C15 F4 -179.3(2) . .
F5 C14 C15 C16 179.2(2) . .
C13 C14 C15 C16 -0.1(4) . .
F4 C15 C16 F3 -0.6(4) . .
C14 C15 C16 F3 -179.8(2) . .
F4 C15 C16 C17 179.1(2) . .
C14 C15 C16 C17 -0.1(4) . .
F3 C16 C17 F2 -0.1(4) . .
C15 C16 C17 F2 -179.8(2) . .
F3 C16 C17 C18 179.3(2) . .
C15 C16 C17 C18 -0.4(4) . .
F2 C17 C18 F1 1.5(4) . .
C16 C17 C18 F1 -177.9(2) . .
F2 C17 C18 C13 -179.5(2) . .
C16 C17 C18 C13 1.1(4) . .
C14 C13 C18 F1 177.7(2) . .
B1 C13 C18 F1 9.4(3) . .
C14 C13 C18 C17 -1.2(4) . .
B1 C13 C18 C17 -169.5(2) . .
C24 C19 C20 F6 176.5(2) . .
B1 C19 C20 F6 -4.5(4) . .
C24 C19 C20 C21 -1.6(4) . .
B1 C19 C20 C21 177.4(2) . .
F6 C20 C21 F7 2.1(4) . .
C19 C20 C21 F7 -179.7(2) . .
F6 C20 C21 C22 -177.1(2) . .
C19 C20 C21 C22 1.1(4) . .
F7 C21 C22 F8 0.4(4) . .
C20 C21 C22 F8 179.6(2) . .
F7 C21 C22 C23 -178.9(2) . .
C20 C21 C22 C23 0.4(4) . .
F8 C22 C23 F9 -0.6(4) . .
C21 C22 C23 F9 178.7(2) . .
F8 C22 C23 C24 179.6(2) . .
C21 C22 C23 C24 -1.2(4) . .
C20 C19 C24 F10 -177.8(2) . .
B1 C19 C24 F10 3.2(3) . .
C20 C19 C24 C23 0.8(3) . .
B1 C19 C24 C23 -178.3(2) . .
F9 C23 C24 F10 -0.6(3) . .
C22 C23 C24 F10 179.2(2) . .
F9 C23 C24 C19 -179.2(2) . .
C22 C23 C24 C19 0.6(4) . .
C5 C4 C25 C4 179.4(3) . 2
C3 C4 C25 C4 0.72(11) . 2
C5 C4 C25 C26 -62.3(3) . .
C3 C4 C25 C26 119.1(2) . .
C5 C4 C25 C26 60.3(3) . 2
C3 C4 C25 C26 -118.3(2) . 2
C4 C25 C26 C27 -49.3(3) . .
C4 C25 C26 C27 63.1(3) 2 .
C26 C25 C26 C27 -172.8(3) 2 .
C25 C26 C27 C28 -155.8(4) . .
C25 C26 C27 C28A -85.0(4) . .
C28A C27 C28 C29 -17.2(5) . .
C26 C27 C28 C29 79.6(6) . .
C28 C27 C28A C29A -36.3(5) . .
C26 C27 C28A C29A -158.2(4) . .
C27 C28 C29 C30 82.6(8) . .
C27 C28A C29A C30A -161.2(5) . .
C28 C29 C30 C31 177.2(5) . .
C28A C29A C30A C31 -60.7(6) . .
C29 C30 C31 C30A -151.5(13) . .
C29A C30A C31 C30 19.2(7) . .
C2 C1 B1 N1 179.6(2) . .
C6 C1 B1 N1 -4.7(2) . .
C2 C1 B1 C19 65.0(3) . .
C6 C1 B1 C19 -119.3(2) . .
C2 C1 B1 C13 -65.4(3) . .
C6 C1 B1 C13 110.2(2) . .
C11 N1 B1 C1 -178.63(18) . .
C7 N1 B1 C1 3.3(2) . .
C11 N1 B1 C19 -60.0(3) . .
C7 N1 B1 C19 121.86(19) . .
C11 N1 B1 C13 70.8(3) . .
C7 N1 B1 C13 -107.3(2) . .
C20 C19 B1 C1 -138.1(2) . .
C24 C19 B1 C1 40.8(3) . .
C20 C19 B1 N1 113.9(3) . .
C24 C19 B1 N1 -67.2(2) . .
C20 C19 B1 C13 -13.6(3) . .
C24 C19 B1 C13 165.3(2) . .
C18 C13 B1 C1 76.0(3) . .
C14 C13 B1 C1 -91.0(3) . .
C18 C13 B1 N1 -178.6(2) . .
C14 C13 B1 N1 14.4(3) . .
C18 C13 B1 C19 -52.4(3) . .
C14 C13 B1 C19 140.6(2) . .
